data_7128687
loop_
_publ_author_name
'Verma, Piyush Kumar'
'Meher, Naresh Kumar'
'Geetharani, K.'

_publ_section_title
;
 Homolytic cleavage of diboron(4) compounds using diazabutadiene
 derivatives.
;
_journal_issue 64
_journal_name_full 'Chemical communications (Cambridge, England)'
_journal_page_first 7886
_journal_page_last 7889
_journal_paper_doi 10.1039/d1cc02881b
_journal_volume 57
_journal_year 2021
_chemical_formula_sum 'C20 H28 N3 O2'
_chemical_formula_weight 342.45
_space_group_crystal_system triclinic
_space_group_IT_number 2
_space_group_name_Hall '-P 1'
_space_group_name_H-M_alt 'P -1'
_atom_sites_solution_hydrogens difmap
_audit_creation_method SHELXL-2018/3
_audit_update_record
;
2021-05-28 deposited with the CCDC.	2021-07-14 downloaded from the CCDC.
;
_cell_angle_alpha 110.5900(10)
_cell_angle_beta 93.6420(10)
_cell_angle_gamma 105.9240(10)
_cell_formula_units_Z 2
_cell_length_a 8.8240(2)
_cell_length_b 10.8160(3)
_cell_length_c 11.5045(3)
_cell_measurement_reflns_used 2000
_cell_measurement_temperature 296(2)
_cell_measurement_theta_max 30.6
_cell_measurement_theta_min 1.9
_cell_volume 972.67(4)
_computing_structure_refinement 'SHELXL-2018/3 (Sheldrick, 2018)'
_computing_structure_solution 'SHELXT 2014/5 (Sheldrick, 2014)'
_diffrn_ambient_temperature 296(2)
_diffrn_measured_fraction_theta_full 1.000
_diffrn_measured_fraction_theta_max 0.992
_diffrn_measurement_device_type APEX-II
_diffrn_measurement_method omega
_diffrn_radiation_type MoK\a
_diffrn_radiation_wavelength 0.71073
_diffrn_reflns_av_R_equivalents 0.0308
_diffrn_reflns_av_unetI/netI 0.0263
_diffrn_reflns_Laue_measured_fraction_full 1.000
_diffrn_reflns_Laue_measured_fraction_max 0.992
_diffrn_reflns_limit_h_max 12
_diffrn_reflns_limit_h_min -12
_diffrn_reflns_limit_k_max 15
_diffrn_reflns_limit_k_min -15
_diffrn_reflns_limit_l_max 16
_diffrn_reflns_limit_l_min -16
_diffrn_reflns_number 23286
_diffrn_reflns_point_group_measured_fraction_full 1.000
_diffrn_reflns_point_group_measured_fraction_max 0.992
_diffrn_reflns_theta_full 25.242
_diffrn_reflns_theta_max 30.589
_diffrn_reflns_theta_min 1.922
_exptl_absorpt_coefficient_mu 0.076
_exptl_crystal_colour colourless
_exptl_crystal_density_diffrn 1.169
_exptl_crystal_description block
_exptl_crystal_F_000 370
_exptl_crystal_size_max 0.3
_exptl_crystal_size_mid 0.24
_exptl_crystal_size_min 0.18
_refine_diff_density_max 0.780
_refine_diff_density_min -0.265
_refine_diff_density_rms 0.054
_refine_ls_extinction_method none
_refine_ls_goodness_of_fit_ref 1.027
_refine_ls_hydrogen_treatment refall
_refine_ls_matrix_type full
_refine_ls_number_parameters 322
_refine_ls_number_reflns 5940
_refine_ls_number_restraints 0
_refine_ls_restrained_S_all 1.027
_refine_ls_R_factor_all 0.0967
_refine_ls_R_factor_gt 0.0667
_refine_ls_shift/su_max 0.177
_refine_ls_shift/su_mean 0.009
_refine_ls_structure_factor_coef Fsqd
_refine_ls_weighting_details 'w=1/[\s^2^(Fo^2^)+(0.1481P)^2^+0.1091P] where P=(Fo^2^+2Fc^2^)/3'
_refine_ls_weighting_scheme calc
_refine_ls_wR_factor_gt 0.2051
_refine_ls_wR_factor_ref 0.2373
_reflns_Friedel_coverage 0.000
_reflns_number_gt 3955
_reflns_number_total 5940
_reflns_threshold_expression 'I > 2\s(I)'
_cod_data_source_file d1cc02881b2.cif
_cod_data_source_block shelx_CCDC2
_cod_depositor_comments 'Adding full bibliography for 7128685--7128687.cif.'
_cod_database_code 7128687
_shelx_shelxl_version_number 2018/3
_shelx_space_group_comment
;
The symmetry employed for this shelxl refinement is uniquely defined
by the following loop, which should always be used as a source of
symmetry information in preference to the above space-group names.
They are only intended as comments.
;

loop_
_space_group_symop_operation_xyz
'x, y, z'
'-x, -y, -z'

loop_
_atom_site_label
_atom_site_type_symbol
_atom_site_fract_x
_atom_site_fract_y
_atom_site_fract_z
_atom_site_U_iso_or_equiv
_atom_site_adp_type
_atom_site_occupancy
_atom_site_site_symmetry_order
_atom_site_calc_flag
_atom_site_refinement_flags_posn
_atom_site_refinement_flags_adp
_atom_site_refinement_flags_occupancy
_atom_site_disorder_assembly
_atom_site_disorder_group
O1 O 0.74631(14) 0.64059(15) 0.27729(11) 0.0564(4) Uani 1 1 d . . . . .
O2 O 0.9802(2) 0.83658(19) 0.46385(15) 0.0764(5) Uani 1 1 d . . . . .
N1 N 0.49676(12) 0.57769(12) 0.17153(10) 0.0319(3) Uani 1 1 d . . . . .
C13 C 0.54934(15) 0.53226(14) 0.05507(12) 0.0312(3) Uani 1 1 d . . . . .
C6 C 0.23027(17) 0.42535(15) 0.16181(13) 0.0358(3) Uani 1 1 d . . . . .
C8 C 0.3413(4) 0.8299(3) 0.0668(3) 0.0753(7) Uani 1 1 d . . . . .
C7 C 0.3709(2) 0.80614(18) 0.18826(17) 0.0475(4) Uani 1 1 d . . . . .
C2 C 0.26576(17) 0.66355(16) 0.17542(13) 0.0370(3) Uani 1 1 d . . . . .
C1 C 0.32691(15) 0.55583(15) 0.17075(12) 0.0312(3) Uani 1 1 d . . . . .
C10 C 0.2971(2) 0.30975(18) 0.16009(18) 0.0487(4) Uani 1 1 d . . . . .
C12 C 0.2884(5) 0.2876(4) 0.2828(3) 0.0925(10) Uani 1 1 d . . . . .
C11 C 0.2147(5) 0.1765(3) 0.0470(3) 0.0968(10) Uani 1 1 d . . . . .
C3 C 0.10033(19) 0.63536(19) 0.16986(16) 0.0459(4) Uani 1 1 d . . . . .
C4 C 0.00296(19) 0.5074(2) 0.16054(17) 0.0490(4) Uani 1 1 d . . . . .
C5 C 0.06679(19) 0.40405(19) 0.15750(16) 0.0454(4) Uani 1 1 d . . . . .
C9 C 0.3464(4) 0.9216(3) 0.3019(3) 0.0838(8) Uani 1 1 d . . . . .
C14 C 0.60535(17) 0.63437(16) 0.28039(13) 0.0392(3) Uani 1 1 d . . . . .
C15 C 0.5496(3) 0.6899(3) 0.40279(16) 0.0658(6) Uani 1 1 d . . . . .
O3 O 1.1194(4) 1.0322(2) 0.6934(2) 0.1213(11) Uani 1 1 d . . . . .
C21 C 1.1451(3) 0.9087(2) 0.6571(2) 0.0679(6) Uani 1 1 d . . . . .
C16 C 1.0759(2) 0.8041(2) 0.53901(17) 0.0571(5) Uani 1 1 d . . . . .
C17 C 1.1050(3) 0.6797(3) 0.5058(2) 0.0743(6) Uani 1 1 d . . . . .
C18 C 1.2038(4) 0.6567(4) 0.5885(3) 0.0821(7) Uani 1 1 d . . . . .
C19 C 1.2718(3) 0.7593(3) 0.7058(2) 0.0747(7) Uani 1 1 d . . . . .
C20 C 1.2431(3) 0.8846(3) 0.7397(2) 0.0774(7) Uani 1 1 d . . . . .
H4 H -0.112(3) 0.495(3) 0.157(2) 0.074(7) Uiso 1 1 d . . . . .
H3 H 0.051(3) 0.712(2) 0.170(2) 0.057(6) Uiso 1 1 d . . . . .
H5 H -0.014(3) 0.309(2) 0.153(2) 0.053(5) Uiso 1 1 d . . . . .
H19 H 1.338(4) 0.738(3) 0.760(3) 0.107(10) Uiso 1 1 d . . . . .
H2A H 0.911(5) 0.774(4) 0.408(4) 0.115(12) Uiso 1 1 d . . . . .
H17 H 1.067(4) 0.612(4) 0.423(4) 0.123(12) Uiso 1 1 d . . . . .
H20 H 1.295(4) 0.953(3) 0.808(3) 0.092(9) Uiso 1 1 d . . . . .
H18 H 1.210(5) 0.566(4) 0.569(4) 0.122(12) Uiso 1 1 d . . . . .
H3A H 1.054(5) 1.032(4) 0.660(4) 0.109(14) Uiso 1 1 d . . . . .
H9C H 0.422(4) 1.009(4) 0.319(3) 0.096(9) Uiso 1 1 d . . . . .
H12B H 0.337(4) 0.223(3) 0.287(3) 0.096(9) Uiso 1 1 d . . . . .
H9A H 0.242(6) 0.944(4) 0.290(4) 0.141(14) Uiso 1 1 d . . . . .
H9B H 0.365(6) 0.907(5) 0.391(6) 0.18(2) Uiso 1 1 d . . . . .
H11C H 0.094(6) 0.131(4) 0.067(4) 0.142(15) Uiso 1 1 d . . . . .
H12C H 0.344(6) 0.393(5) 0.354(5) 0.150(15) Uiso 1 1 d . . . . .
H11A H 0.251(4) 0.094(4) 0.053(3) 0.108(10) Uiso 1 1 d . . . . .
H8A H 0.421(3) 0.918(3) 0.069(2) 0.070(7) Uiso 1 1 d . . . . .
H8B H 0.241(4) 0.836(3) 0.051(3) 0.081(8) Uiso 1 1 d . . . . .
H8C H 0.332(4) 0.765(4) -0.007(4) 0.107(12) Uiso 1 1 d . . . . .
H15C H 0.568(6) 0.642(5) 0.461(5) 0.151(15) Uiso 1 1 d . . . . .
H15B H 0.425(5) 0.657(4) 0.405(4) 0.135(13) Uiso 1 1 d . . . . .
H11B H 0.225(7) 0.191(6) -0.054(6) 0.20(2) Uiso 1 1 d . . . . .
H12A H 0.216(5) 0.295(5) 0.338(5) 0.143(15) Uiso 1 1 d . . . . .
H15A H 0.628(7) 0.787(6) 0.445(5) 0.18(2) Uiso 1 1 d . . . . .

loop_
_atom_site_aniso_label
_atom_site_aniso_U_11
_atom_site_aniso_U_22
_atom_site_aniso_U_33
_atom_site_aniso_U_23
_atom_site_aniso_U_13
_atom_site_aniso_U_12
O1 0.0361(6) 0.0794(9) 0.0388(6) 0.0016(6) -0.0075(4) 0.0266(6)
O2 0.0725(10) 0.0711(10) 0.0572(9) 0.0083(7) -0.0281(7) 0.0095(8)
N1 0.0261(5) 0.0445(6) 0.0240(5) 0.0096(4) 0.0030(4) 0.0145(4)
C13 0.0278(6) 0.0395(7) 0.0255(6) 0.0097(5) 0.0040(5) 0.0136(5)
C6 0.0350(7) 0.0439(8) 0.0304(6) 0.0140(5) 0.0080(5) 0.0155(6)
C8 0.0771(16) 0.0728(15) 0.0785(17) 0.0467(14) -0.0056(12) 0.0089(13)
C7 0.0479(8) 0.0445(8) 0.0514(9) 0.0178(7) 0.0060(7) 0.0184(7)
C2 0.0363(7) 0.0441(8) 0.0314(6) 0.0115(6) 0.0051(5) 0.0183(6)
C1 0.0271(6) 0.0437(7) 0.0242(6) 0.0113(5) 0.0048(4) 0.0156(5)
C10 0.0528(9) 0.0489(9) 0.0552(10) 0.0266(8) 0.0140(7) 0.0227(7)
C12 0.138(3) 0.110(2) 0.0791(18) 0.0652(19) 0.0366(19) 0.074(2)
C11 0.137(3) 0.0527(13) 0.091(2) 0.0074(13) -0.0010(19) 0.0456(16)
C3 0.0385(7) 0.0576(9) 0.0467(8) 0.0169(7) 0.0072(6) 0.0272(7)
C4 0.0297(7) 0.0653(11) 0.0482(9) 0.0145(8) 0.0074(6) 0.0187(7)
C5 0.0351(7) 0.0528(9) 0.0447(8) 0.0165(7) 0.0093(6) 0.0109(6)
C9 0.096(2) 0.0466(12) 0.0907(19) 0.0060(11) 0.0275(15) 0.0191(12)
C14 0.0367(7) 0.0492(8) 0.0276(6) 0.0075(6) -0.0018(5) 0.0184(6)
C15 0.0591(11) 0.1042(17) 0.0246(7) 0.0082(9) 0.0023(7) 0.0344(12)
O3 0.178(3) 0.0800(14) 0.0684(13) -0.0043(10) -0.0506(15) 0.0438(15)
C21 0.0674(13) 0.0651(13) 0.0479(10) 0.0129(9) -0.0115(9) 0.0017(10)
C16 0.0432(9) 0.0695(12) 0.0419(9) 0.0159(8) -0.0034(7) 0.0022(8)
C17 0.0876(17) 0.0773(15) 0.0454(11) 0.0132(10) 0.0053(10) 0.0218(12)
C18 0.0930(19) 0.101(2) 0.0668(15) 0.0372(14) 0.0219(13) 0.0452(16)
C19 0.0603(13) 0.105(2) 0.0634(13) 0.0444(14) 0.0058(10) 0.0189(12)
C20 0.0704(14) 0.0855(17) 0.0522(12) 0.0226(12) -0.0183(10) -0.0003(12)

loop_
_atom_type_symbol
_atom_type_description
_atom_type_scat_dispersion_real
_atom_type_scat_dispersion_imag
_atom_type_scat_source
C C 0.0033 0.0016 'International Tables Vol C Tables 4.2.6.8 and 6.1.1.4'
H H 0.0000 0.0000 'International Tables Vol C Tables 4.2.6.8 and 6.1.1.4'
N N 0.0061 0.0033 'International Tables Vol C Tables 4.2.6.8 and 6.1.1.4'
O O 0.0106 0.0060 'International Tables Vol C Tables 4.2.6.8 and 6.1.1.4'

loop_
_geom_angle_atom_site_label_1
_geom_angle_atom_site_label_2
_geom_angle_atom_site_label_3
_geom_angle
_geom_angle_site_symmetry_1
_geom_angle_site_symmetry_3
_geom_angle_publ_flag
C16 O2 H2A 119(3) . . ?
C14 N1 C13 119.11(11) . . ?
C14 N1 C1 122.25(11) . . ?
C13 N1 C1 118.57(10) . . ?
C13 C13 N1 123.18(14) 2_665 . ?
C5 C6 C1 117.64(13) . . ?
C5 C6 C10 119.59(14) . . ?
C1 C6 C10 122.75(13) . . ?
C7 C8 H8A 111.7(15) . . ?
C7 C8 H8B 112.5(19) . . ?
H8A C8 H8B 107(2) . . ?
C7 C8 H8C 121(2) . . ?
H8A C8 H8C 108(3) . . ?
H8B C8 H8C 94(3) . . ?
C2 C7 C8 110.82(16) . . ?
C2 C7 C9 111.28(18) . . ?
C8 C7 C9 111.2(2) . . ?
C3 C2 C1 116.89(14) . . ?
C3 C2 C7 120.30(13) . . ?
C1 C2 C7 122.79(13) . . ?
C6 C1 C2 122.74(12) . . ?
C6 C1 N1 118.04(12) . . ?
C2 C1 N1 119.20(12) . . ?
C11 C10 C6 111.74(17) . . ?
C11 C10 C12 111.7(2) . . ?
C6 C10 C12 110.51(17) . . ?
C10 C12 H12B 112(2) . . ?
C10 C12 H12C 103(3) . . ?
H12B C12 H12C 115(3) . . ?
C10 C12 H12A 133(3) . . ?
H12B C12 H12A 110(3) . . ?
H12C C12 H12A 77(3) . . ?
C10 C11 H11C 106(2) . . ?
C10 C11 H11A 111.3(18) . . ?
H11C C11 H11A 90(3) . . ?
C10 C11 H11B 113(3) . . ?
H11C C11 H11B 120(4) . . ?
H11A C11 H11B 114(3) . . ?
C4 C3 C2 121.28(15) . . ?
C4 C3 H3 120.0(12) . . ?
C2 C3 H3 118.7(12) . . ?
C5 C4 C3 120.49(14) . . ?
C5 C4 H4 122.6(14) . . ?
C3 C4 H4 116.9(14) . . ?
C4 C5 C6 120.95(16) . . ?
C4 C5 H5 116.7(11) . . ?
C6 C5 H5 122.4(11) . . ?
C7 C9 H9C 113(2) . . ?
C7 C9 H9A 115(3) . . ?
H9C C9 H9A 100(3) . . ?
C7 C9 H9B 113(3) . . ?
H9C C9 H9B 102(3) . . ?
H9A C9 H9B 111(4) . . ?
O1 C14 N1 120.26(13) . . ?
O1 C14 C15 121.24(14) . . ?
N1 C14 C15 118.50(13) . . ?
C14 C15 H15C 112(3) . . ?
C14 C15 H15B 119(2) . . ?
H15C C15 H15B 89(3) . . ?
C14 C15 H15A 103(3) . . ?
H15C C15 H15A 104(4) . . ?
H15B C15 H15A 127(4) . . ?
C21 O3 H3A 114(3) . . ?
O3 C21 C20 119.0(2) . . ?
O3 C21 C16 122.0(2) . . ?
C20 C21 C16 119.0(2) . . ?
C17 C16 O2 124.80(18) . . ?
C17 C16 C21 120.1(2) . . ?
O2 C16 C21 115.1(2) . . ?
C16 C17 C18 120.6(2) . . ?
C16 C17 H17 120(2) . . ?
C18 C17 H17 119(2) . . ?
C19 C18 C17 119.7(3) . . ?
C19 C18 H18 120(2) . . ?
C17 C18 H18 119(2) . . ?
C20 C19 C18 120.1(2) . . ?
C20 C19 H19 123(2) . . ?
C18 C19 H19 117(2) . . ?
C19 C20 C21 120.6(2) . . ?
C19 C20 H20 120(2) . . ?
C21 C20 H20 118(2) . . ?

loop_
_geom_bond_atom_site_label_1
_geom_bond_atom_site_label_2
_geom_bond_distance
_geom_bond_site_symmetry_2
_geom_bond_publ_flag
O1 C14 1.2305(18) . ?
O2 C16 1.367(3) . ?
O2 H2A 0.81(4) . ?
N1 C14 1.3593(16) . ?
N1 C13 1.4117(16) . ?
N1 C1 1.4507(16) . ?
C13 C13 1.325(2) 2_665 ?
C6 C5 1.392(2) . ?
C6 C1 1.398(2) . ?
C6 C10 1.516(2) . ?
C8 C7 1.526(3) . ?
C8 H8A 1.00(3) . ?
C8 H8B 0.92(3) . ?
C8 H8C 0.88(4) . ?
C7 C2 1.516(2) . ?
C7 C9 1.533(3) . ?
C2 C3 1.399(2) . ?
C2 C1 1.3986(19) . ?
C10 C11 1.511(3) . ?
C10 C12 1.516(3) . ?
C12 H12B 0.93(3) . ?
C12 H12C 1.10(5) . ?
C12 H12A 0.93(5) . ?
C11 H11C 1.12(5) . ?
C11 H11A 1.05(3) . ?
C11 H11B 1.23(6) . ?
C3 C4 1.377(3) . ?
C3 H3 1.04(2) . ?
C4 C5 1.374(3) . ?
C4 H4 0.98(3) . ?
C5 H5 1.06(2) . ?
C9 H9C 0.94(3) . ?
C9 H9A 1.02(5) . ?
C9 H9B 1.10(6) . ?
C14 C15 1.497(2) . ?
C15 H15C 1.01(5) . ?
C15 H15B 1.07(4) . ?
C15 H15A 1.01(6) . ?
O3 C21 1.340(4) . ?
O3 H3A 0.67(4) . ?
C21 C20 1.383(3) . ?
C21 C16 1.390(3) . ?
C16 C17 1.364(3) . ?
C17 C18 1.381(4) . ?
C17 H17 0.94(4) . ?
C18 C19 1.375(4) . ?
C18 H18 0.95(4) . ?
C19 C20 1.371(4) . ?
C19 H19 0.95(3) . ?
C20 H20 0.85(3) . ?

loop_
_geom_torsion_atom_site_label_1
_geom_torsion_atom_site_label_2
_geom_torsion_atom_site_label_3
_geom_torsion_atom_site_label_4
_geom_torsion
_geom_torsion_site_symmetry_1
_geom_torsion_site_symmetry_2
_geom_torsion_site_symmetry_3
_geom_torsion_site_symmetry_4
_geom_torsion_publ_flag
C14 N1 C13 C13 175.49(17) . . . 2_665 ?
C1 N1 C13 C13 -1.5(2) . . . 2_665 ?
C8 C7 C2 C3 -70.3(2) . . . . ?
C9 C7 C2 C3 54.0(2) . . . . ?
C8 C7 C2 C1 110.8(2) . . . . ?
C9 C7 C2 C1 -124.9(2) . . . . ?
C5 C6 C1 C2 0.0(2) . . . . ?
C10 C6 C1 C2 -178.41(14) . . . . ?
C5 C6 C1 N1 -178.21(12) . . . . ?
C10 C6 C1 N1 3.38(19) . . . . ?
C3 C2 C1 C6 -0.4(2) . . . . ?
C7 C2 C1 C6 178.49(13) . . . . ?
C3 C2 C1 N1 177.77(12) . . . . ?
C7 C2 C1 N1 -3.3(2) . . . . ?
C14 N1 C1 C6 -94.12(16) . . . . ?
C13 N1 C1 C6 82.80(15) . . . . ?
C14 N1 C1 C2 87.60(17) . . . . ?
C13 N1 C1 C2 -95.48(15) . . . . ?
C5 C6 C10 C11 55.5(3) . . . . ?
C1 C6 C10 C11 -126.1(2) . . . . ?
C5 C6 C10 C12 -69.5(3) . . . . ?
C1 C6 C10 C12 108.8(2) . . . . ?
C1 C2 C3 C4 0.2(2) . . . . ?
C7 C2 C3 C4 -178.79(15) . . . . ?
C2 C3 C4 C5 0.5(3) . . . . ?
C3 C4 C5 C6 -1.0(3) . . . . ?
C1 C6 C5 C4 0.7(2) . . . . ?
C10 C6 C5 C4 179.17(15) . . . . ?
C13 N1 C14 O1 -3.0(2) . . . . ?
C1 N1 C14 O1 173.95(14) . . . . ?
C13 N1 C14 C15 176.38(17) . . . . ?
C1 N1 C14 C15 -6.7(2) . . . . ?
O3 C21 C16 C17 -179.9(3) . . . . ?
C20 C21 C16 C17 -0.1(4) . . . . ?
O3 C21 C16 O2 -0.2(4) . . . . ?
C20 C21 C16 O2 179.6(2) . . . . ?
O2 C16 C17 C18 180.0(2) . . . . ?
C21 C16 C17 C18 -0.3(4) . . . . ?
C16 C17 C18 C19 0.8(4) . . . . ?
C17 C18 C19 C20 -0.9(4) . . . . ?
C18 C19 C20 C21 0.5(4) . . . . ?
O3 C21 C20 C19 179.9(3) . . . . ?
C16 C21 C20 C19 0.0(4) . . . . ?
